data_1520038
loop_
_publ_author_name
'Zhu, Qiuhua'
'Zhang, Yilin'
'Nie, Han'
'Zhao, Zujin'
'Liu, Shuwen'
'Wong, Kam Sing'
'Tang, Ben Zhong'

_publ_section_title
;
 Insight into the strong aggregation-induced emission of low-conjugated
 racemic C6-unsubstituted tetrahydropyrimidines through
 crystal-structure--property relationship of polymorphs
;
_journal_issue 8
_journal_name_full 'Chem. Sci.'
_journal_page_first 4690
_journal_paper_doi 10.1039/C5SC01226K
_journal_volume 6
_journal_year 2015
_chemical_formula_moiety 'C26 H24 N2 O4'
_chemical_formula_sum 'C26 H24 N2 O4'
_chemical_formula_weight 428.47
_chemical_name_systematic
;
?
;
_space_group_IT_number 14
_symmetry_cell_setting monoclinic
_symmetry_space_group_name_Hall '-P 2ybc'
_symmetry_space_group_name_H-M 'P 1 21/c 1'
_atom_sites_solution_hydrogens geom
_atom_sites_solution_primary direct
_atom_sites_solution_secondary difmap
_audit_creation_method SHELXL-97
_audit_update_record
;
2011-10-26 deposited with the CCDC.
2015-05-26 downloaded from the CCDC.
;
_cell_angle_alpha 90.00
_cell_angle_beta 99.84(3)
_cell_angle_gamma 90.00
_cell_formula_units_Z 4
_cell_length_a 9.7172(19)
_cell_length_b 11.762(2)
_cell_length_c 19.840(4)
_cell_measurement_reflns_used 2895
_cell_measurement_temperature 293(2)
_cell_measurement_theta_max 27.89
_cell_measurement_theta_min 2.35
_cell_volume 2234.2(8)
_computing_cell_refinement RAPID-AUTO
_computing_data_collection 'RAPID-AUTO (Rigaku, 1998)'
_computing_data_reduction 'CrystalStructure (Rigaku/MSC, 2002)'
_computing_molecular_graphics 'ORTEPII (Johnson, 1976)'
_computing_publication_material SHELXL97
_computing_structure_refinement 'SHELXL-97 (Sheldrick, 2008)'
_computing_structure_solution 'SHELXS-97 (Sheldrick, 2008)'
_diffrn_ambient_temperature 293(2)
_diffrn_measured_fraction_theta_full 0.998
_diffrn_measured_fraction_theta_max 0.998
_diffrn_measurement_device_type 'Rigaku/MSC Mercury CCD'
_diffrn_measurement_method \w
_diffrn_radiation_monochromator graphite
_diffrn_radiation_source 'fine-focus sealed tube'
_diffrn_radiation_type MoK\a
_diffrn_radiation_wavelength 0.71073
_diffrn_reflns_av_R_equivalents 0.0469
_diffrn_reflns_av_sigmaI/netI 0.0376
_diffrn_reflns_limit_h_max 11
_diffrn_reflns_limit_h_min -11
_diffrn_reflns_limit_k_max 14
_diffrn_reflns_limit_k_min -14
_diffrn_reflns_limit_l_max 23
_diffrn_reflns_limit_l_min -23
_diffrn_reflns_number 17496
_diffrn_reflns_theta_full 25.20
_diffrn_reflns_theta_max 25.20
_diffrn_reflns_theta_min 3.06
_exptl_absorpt_coefficient_mu 0.087
_exptl_absorpt_correction_T_max 0.988
_exptl_absorpt_correction_T_min 0.985
_exptl_absorpt_correction_type multi-scan
_exptl_absorpt_process_details '(Jacobson, 1998)'
_exptl_crystal_colour yellow
_exptl_crystal_density_diffrn 1.274
_exptl_crystal_density_method 'not measured'
_exptl_crystal_description block
_exptl_crystal_F_000 904
_exptl_crystal_size_max 0.33
_exptl_crystal_size_mid 0.28
_exptl_crystal_size_min 0.21
_refine_diff_density_max 0.187
_refine_diff_density_min -0.195
_refine_diff_density_rms 0.043
_refine_ls_extinction_method none
_refine_ls_goodness_of_fit_ref 1.062
_refine_ls_hydrogen_treatment constr
_refine_ls_matrix_type full
_refine_ls_number_parameters 291
_refine_ls_number_reflns 4025
_refine_ls_number_restraints 0
_refine_ls_restrained_S_all 1.062
_refine_ls_R_factor_all 0.0831
_refine_ls_R_factor_gt 0.0475
_refine_ls_shift/su_max 0.000
_refine_ls_shift/su_mean 0.000
_refine_ls_structure_factor_coef Fsqd
_refine_ls_weighting_details 'calc w=1/[\s^2^(Fo^2^)+(0.0815P)^2^+0.0000P] where P=(Fo^2^+2Fc^2^)/3'
_refine_ls_weighting_scheme calc
_refine_ls_wR_factor_gt 0.1190
_refine_ls_wR_factor_ref 0.1482
_reflns_number_gt 2489
_reflns_number_total 4025
_reflns_threshold_expression >2sigma(I)
_cod_data_source_file c5sc01226k2.cif
_cod_data_source_block 1
_cod_depositor_comments
;
The following automatic conversions were performed:

'_symmetry_cell_setting' value 'Monoclinic' changed to 'monoclinic'
according to
/usr/data/users/saulius/crontab/automatic-downloads/rss-feeds/RSC/lib/dictionaries/cif_core.dic
dictionary named 'cif_core.dic' version 2.4.2 from 2011-04-26.

Automatic conversion script
Id: cif_fix_values 3271 2015-04-21 07:52:19Z andrius 

 Adding full bibliography for 1520038--1520042.cif.
;
_cod_original_sg_symbol_Hall '-P 2ybc '
_cod_original_sg_symbol_H-M 'P 21/c '
_cod_database_code 1520038

loop_
_symmetry_equiv_pos_as_xyz
'x, y, z'
'-x, y+1/2, -z+1/2'
'-x, -y, -z'
'x, -y-1/2, z-1/2'

loop_
_atom_site_label
_atom_site_type_symbol
_atom_site_fract_x
_atom_site_fract_y
_atom_site_fract_z
_atom_site_U_iso_or_equiv
_atom_site_adp_type
_atom_site_occupancy
_atom_site_symmetry_multiplicity
_atom_site_calc_flag
_atom_site_refinement_flags
C1 C 0.6405(2) 0.03474(16) 0.34024(9) 0.0482(5) Uani 1 1 d .
C2 C 0.6743(3) 0.11431(18) 0.29475(11) 0.0619(6) Uani 1 1 d .
H2 H 0.6064 0.1391 0.2589 0.074 Uiso 1 1 calc R
C3 C 0.8082(3) 0.1575(2) 0.30199(14) 0.0778(7) Uani 1 1 d .
H3 H 0.8301 0.2101 0.2705 0.093 Uiso 1 1 calc R
C4 C 0.9085(3) 0.1237(2) 0.35485(15) 0.0813(8) Uani 1 1 d .
H4 H 0.9983 0.1534 0.3596 0.098 Uiso 1 1 calc R
C5 C 0.8760(3) 0.0458(2) 0.40078(12) 0.0749(7) Uani 1 1 d .
H5 H 0.9439 0.0232 0.4372 0.090 Uiso 1 1 calc R
C6 C 0.7428(2) 0.0002(2) 0.39368(11) 0.0619(6) Uani 1 1 d .
H6 H 0.7221 -0.0537 0.4248 0.074 Uiso 1 1 calc R
C7 C 0.3253(2) -0.00433(15) 0.22174(9) 0.0467(5) Uani 1 1 d .
C8 C 0.4041(3) -0.05567(17) 0.17834(10) 0.0593(6) Uani 1 1 d .
H8 H 0.5008 -0.0590 0.1902 0.071 Uiso 1 1 calc R
C9 C 0.3382(3) -0.1019(2) 0.11722(11) 0.0748(8) Uani 1 1 d .
H9 H 0.3911 -0.1370 0.0883 0.090 Uiso 1 1 calc R
C10 C 0.1959(4) -0.0967(2) 0.09884(12) 0.0825(8) Uani 1 1 d .
H10 H 0.1528 -0.1272 0.0573 0.099 Uiso 1 1 calc R
C11 C 0.1170(3) -0.0463(2) 0.14161(12) 0.0763(7) Uani 1 1 d .
H11 H 0.0204 -0.0427 0.1291 0.092 Uiso 1 1 calc R
C12 C 0.1814(2) -0.00075(17) 0.20371(11) 0.0581(6) Uani 1 1 d .
H12 H 0.1278 0.0321 0.2331 0.070 Uiso 1 1 calc R
C13 C 0.3581(2) -0.12911(16) 0.40053(9) 0.0487(5) Uani 1 1 d .
C14 C 0.3957(3) -0.23802(17) 0.38342(12) 0.0673(7) Uani 1 1 d .
H14 H 0.4784 -0.2489 0.3667 0.081 Uiso 1 1 calc R
C15 C 0.3121(3) -0.3298(2) 0.39097(12) 0.0850(9) Uani 1 1 d .
H15 H 0.3382 -0.4021 0.3790 0.102 Uiso 1 1 calc R
C16 C 0.1902(3) -0.3150(3) 0.41615(12) 0.0911(9) Uani 1 1 d .
H16 H 0.1336 -0.3770 0.4214 0.109 Uiso 1 1 calc R
C17 C 0.1528(3) -0.2085(3) 0.43337(14) 0.0886(9) Uani 1 1 d .
H17 H 0.0711 -0.1984 0.4511 0.106 Uiso 1 1 calc R
C18 C 0.2346(3) -0.1160(2) 0.42485(11) 0.0672(6) Uani 1 1 d .
H18 H 0.2061 -0.0438 0.4356 0.081 Uiso 1 1 calc R
C19 C 0.4975(2) -0.02138(16) 0.33075(9) 0.0452(5) Uani 1 1 d .
H19 H 0.5055 -0.0963 0.3102 0.054 Uiso 1 1 calc R
C20 C 0.3365(2) 0.13796(15) 0.31216(9) 0.0436(5) Uani 1 1 d .
C21 C 0.3554(2) 0.15591(15) 0.38034(9) 0.0460(5) Uani 1 1 d .
C22 C 0.4318(2) 0.06984(15) 0.42907(9) 0.0490(5) Uani 1 1 d .
H22A H 0.5221 0.1006 0.4491 0.059 Uiso 1 1 calc R
H22B H 0.3794 0.0568 0.4658 0.059 Uiso 1 1 calc R
C23 C 0.2714(2) 0.22455(16) 0.26070(10) 0.0477(5) Uani 1 1 d .
C24 C 0.0810(3) 0.3422(2) 0.22374(13) 0.0884(9) Uani 1 1 d .
H24A H 0.1261 0.4119 0.2402 0.133 Uiso 1 1 calc R
H24B H -0.0170 0.3472 0.2253 0.133 Uiso 1 1 calc R
H24C H 0.0939 0.3293 0.1774 0.133 Uiso 1 1 calc R
C25 C 0.3156(2) 0.26407(18) 0.40850(11) 0.0561(6) Uani 1 1 d .
C26 C 0.2636(4) 0.3511(2) 0.50893(14) 0.1252(14) Uani 1 1 d .
H26A H 0.3314 0.4091 0.5053 0.188 Uiso 1 1 calc R
H26B H 0.2644 0.3337 0.5563 0.188 Uiso 1 1 calc R
H26C H 0.1724 0.3776 0.4886 0.188 Uiso 1 1 calc R
N1 N 0.39140(17) 0.04413(13) 0.28423(7) 0.0460(4) Uani 1 1 d .
N2 N 0.45241(18) -0.03839(13) 0.39658(7) 0.0471(4) Uani 1 1 d .
O1 O 0.33368(16) 0.26380(12) 0.21892(8) 0.0631(4) Uani 1 1 d .
O2 O 0.14117(16) 0.24921(11) 0.26615(7) 0.0592(4) Uani 1 1 d .
O3 O 0.2991(2) 0.35420(13) 0.37999(8) 0.0805(6) Uani 1 1 d .
O4 O 0.2975(2) 0.24963(13) 0.47353(8) 0.0874(6) Uani 1 1 d .

loop_
_atom_site_aniso_label
_atom_site_aniso_U_11
_atom_site_aniso_U_22
_atom_site_aniso_U_33
_atom_site_aniso_U_23
_atom_site_aniso_U_13
_atom_site_aniso_U_12
C1 0.0499(13) 0.0468(11) 0.0496(11) -0.0046(9) 0.0134(9) 0.0023(10)
C2 0.0619(17) 0.0562(13) 0.0697(14) 0.0043(11) 0.0173(11) -0.0062(12)
C3 0.075(2) 0.0675(16) 0.0951(19) 0.0000(14) 0.0280(16) -0.0188(14)
C4 0.0613(19) 0.0925(19) 0.0934(19) -0.0285(16) 0.0224(15) -0.0206(15)
C5 0.0541(17) 0.107(2) 0.0632(14) -0.0200(14) 0.0076(12) 0.0031(15)
C6 0.0558(16) 0.0779(16) 0.0531(12) -0.0031(10) 0.0128(11) 0.0054(12)
C7 0.0579(15) 0.0415(11) 0.0403(10) 0.0022(8) 0.0072(9) 0.0006(10)
C8 0.0742(17) 0.0574(13) 0.0487(12) -0.0029(10) 0.0172(11) 0.0040(12)
C9 0.109(2) 0.0663(15) 0.0499(13) -0.0065(11) 0.0165(13) 0.0043(16)
C10 0.120(3) 0.0637(16) 0.0547(14) -0.0047(12) -0.0107(15) -0.0016(17)
C11 0.0768(19) 0.0611(14) 0.0807(17) -0.0012(13) -0.0158(14) -0.0030(13)
C12 0.0613(17) 0.0478(12) 0.0626(13) -0.0024(9) 0.0035(11) -0.0022(11)
C13 0.0568(14) 0.0467(12) 0.0433(10) 0.0044(8) 0.0107(9) -0.0018(10)
C14 0.0889(19) 0.0464(13) 0.0728(15) -0.0016(10) 0.0313(13) -0.0027(12)
C15 0.132(3) 0.0552(15) 0.0743(16) -0.0029(12) 0.0355(17) -0.0196(16)
C16 0.116(3) 0.087(2) 0.0726(16) -0.0025(15) 0.0250(16) -0.0483(19)
C17 0.081(2) 0.097(2) 0.0950(19) -0.0072(16) 0.0358(16) -0.0289(17)
C18 0.0616(17) 0.0666(15) 0.0772(15) -0.0045(12) 0.0226(12) -0.0042(12)
C19 0.0520(14) 0.0408(11) 0.0450(10) 0.0025(8) 0.0149(9) 0.0057(9)
C20 0.0445(12) 0.0391(10) 0.0484(11) 0.0013(8) 0.0108(8) -0.0009(9)
C21 0.0505(13) 0.0397(11) 0.0494(11) -0.0002(8) 0.0126(9) 0.0017(9)
C22 0.0581(14) 0.0449(11) 0.0462(10) -0.0014(9) 0.0148(9) 0.0028(10)
C23 0.0507(14) 0.0403(11) 0.0539(11) 0.0002(8) 0.0142(10) 0.0018(9)
C24 0.076(2) 0.0884(19) 0.1034(19) 0.0459(15) 0.0238(15) 0.0332(16)
C25 0.0624(15) 0.0478(13) 0.0586(13) -0.0061(10) 0.0123(10) 0.0030(11)
C26 0.201(4) 0.101(2) 0.0762(18) -0.0287(16) 0.031(2) 0.066(2)
N1 0.0522(11) 0.0436(9) 0.0421(9) -0.0011(7) 0.0080(7) 0.0057(8)
N2 0.0583(12) 0.0421(9) 0.0436(9) -0.0008(7) 0.0160(8) 0.0027(8)
O1 0.0646(11) 0.0579(9) 0.0724(9) 0.0199(7) 0.0281(8) 0.0033(8)
O2 0.0532(10) 0.0591(9) 0.0688(9) 0.0199(7) 0.0203(7) 0.0138(8)
O3 0.1131(17) 0.0439(9) 0.0884(12) 0.0008(8) 0.0281(10) 0.0119(9)
O4 0.1379(18) 0.0698(11) 0.0587(10) -0.0090(7) 0.0288(10) 0.0349(11)

loop_
_atom_type_symbol
_atom_type_description
_atom_type_scat_dispersion_real
_atom_type_scat_dispersion_imag
_atom_type_scat_source
C C 0.0033 0.0016 'International Tables Vol C Tables 4.2.6.8 and 6.1.1.4'
H H 0.0000 0.0000 'International Tables Vol C Tables 4.2.6.8 and 6.1.1.4'
N N 0.0061 0.0033 'International Tables Vol C Tables 4.2.6.8 and 6.1.1.4'
O O 0.0106 0.0060 'International Tables Vol C Tables 4.2.6.8 and 6.1.1.4'

loop_
_geom_angle_atom_site_label_1
_geom_angle_atom_site_label_2
_geom_angle_atom_site_label_3
_geom_angle
C2 C1 C6 118.7(2)
C2 C1 C19 121.92(19)
C6 C1 C19 119.23(18)
C1 C2 C3 120.5(2)
C1 C2 H2 119.8
C3 C2 H2 119.8
C4 C3 C2 120.7(2)
C4 C3 H3 119.7
C2 C3 H3 119.7
C3 C4 C5 119.5(3)
C3 C4 H4 120.3
C5 C4 H4 120.3
C4 C5 C6 120.7(3)
C4 C5 H5 119.7
C6 C5 H5 119.7
C1 C6 C5 120.0(2)
C1 C6 H6 120.0
C5 C6 H6 120.0
C12 C7 C8 119.63(19)
C12 C7 N1 120.12(18)
C8 C7 N1 120.2(2)
C9 C8 C7 119.6(2)
C9 C8 H8 120.2
C7 C8 H8 120.2
C10 C9 C8 120.7(2)
C10 C9 H9 119.6
C8 C9 H9 119.6
C9 C10 C11 120.0(2)
C9 C10 H10 120.0
C11 C10 H10 120.0
C10 C11 C12 120.0(3)
C10 C11 H11 120.0
C12 C11 H11 120.0
C7 C12 C11 119.9(2)
C7 C12 H12 120.0
C11 C12 H12 120.0
C18 C13 C14 118.0(2)
C18 C13 N2 123.09(18)
C14 C13 N2 118.73(19)
C15 C14 C13 120.8(2)
C15 C14 H14 119.6
C13 C14 H14 119.6
C16 C15 C14 120.1(2)
C16 C15 H15 119.9
C14 C15 H15 119.9
C17 C16 C15 119.4(2)
C17 C16 H16 120.3
C15 C16 H16 120.3
C16 C17 C18 120.8(3)
C16 C17 H17 119.6
C18 C17 H17 119.6
C17 C18 C13 120.7(2)
C17 C18 H18 119.6
C13 C18 H18 119.6
N2 C19 N1 110.25(15)
N2 C19 C1 110.86(16)
N1 C19 C1 112.09(15)
N2 C19 H19 107.8
N1 C19 H19 107.8
C1 C19 H19 107.8
C21 C20 N1 122.04(17)
C21 C20 C23 122.97(17)
N1 C20 C23 114.52(15)
C20 C21 C25 121.14(17)
C20 C21 C22 120.41(16)
C25 C21 C22 118.15(16)
N2 C22 C21 113.19(15)
N2 C22 H22A 108.9
C21 C22 H22A 108.9
N2 C22 H22B 108.9
C21 C22 H22B 108.9
H22A C22 H22B 107.8
O1 C23 O2 125.15(18)
O1 C23 C20 121.85(19)
O2 C23 C20 112.99(16)
O2 C24 H24A 109.5
O2 C24 H24B 109.5
H24A C24 H24B 109.5
O2 C24 H24C 109.5
H24A C24 H24C 109.5
H24B C24 H24C 109.5
O3 C25 O4 122.43(18)
O3 C25 C21 127.54(18)
O4 C25 C21 110.03(17)
O4 C26 H26A 109.5
O4 C26 H26B 109.5
H26A C26 H26B 109.5
O4 C26 H26C 109.5
H26A C26 H26C 109.5
H26B C26 H26C 109.5
C20 N1 C7 121.60(16)
C20 N1 C19 116.23(14)
C7 N1 C19 120.07(15)
C13 N2 C22 119.63(15)
C13 N2 C19 116.63(15)
C22 N2 C19 111.16(14)
C23 O2 C24 114.68(16)
C25 O4 C26 116.04(18)

loop_
_geom_bond_atom_site_label_1
_geom_bond_atom_site_label_2
_geom_bond_distance
C1 C2 1.378(3)
C1 C6 1.385(3)
C1 C19 1.521(3)
C2 C3 1.381(3)
C2 H2 0.9300
C3 C4 1.363(4)
C3 H3 0.9300
C4 C5 1.367(4)
C4 H4 0.9300
C5 C6 1.386(3)
C5 H5 0.9300
C6 H6 0.9300
C7 C12 1.383(3)
C7 C8 1.385(3)
C7 N1 1.415(2)
C8 C9 1.382(3)
C8 H8 0.9300
C9 C10 1.370(4)
C9 H9 0.9300
C10 C11 1.371(4)
C10 H10 0.9300
C11 C12 1.391(3)
C11 H11 0.9300
C12 H12 0.9300
C13 C18 1.376(3)
C13 C14 1.390(3)
C13 N2 1.418(2)
C14 C15 1.374(3)
C14 H14 0.9300
C15 C16 1.374(4)
C15 H15 0.9300
C16 C17 1.363(4)
C16 H16 0.9300
C17 C18 1.375(3)
C17 H17 0.9300
C18 H18 0.9300
C19 N2 1.461(2)
C19 N1 1.477(2)
C19 H19 0.9800
C20 C21 1.350(2)
C20 N1 1.383(2)
C20 C23 1.503(3)
C21 C25 1.468(3)
C21 C22 1.505(3)
C22 N2 1.456(2)
C22 H22A 0.9700
C22 H22B 0.9700
C23 O1 1.199(2)
C23 O2 1.321(2)
C24 O2 1.441(2)
C24 H24A 0.9600
C24 H24B 0.9600
C24 H24C 0.9600
C25 O3 1.199(2)
C25 O4 1.342(2)
C26 O4 1.451(3)
C26 H26A 0.9600
C26 H26B 0.9600
C26 H26C 0.9600
